data_4071493
loop_
_publ_author_name
'Uhl, Werner'
'Er, Elif'
'Hepp, Alexander'
'K\"osters, Jutta'
'Grunenberg, J\"org'

_publ_section_title
;
 Reactions of Terminal Alkynes with a Bulky Dialkylaluminum Hydride:
 Hydroalumination versus Deprotonation
;
_journal_issue 14
_journal_name_full Organometallics
_journal_page_first 3346
_journal_paper_doi 10.1021/om800190f
_journal_volume 27
_journal_year 2008
_chemical_formula_sum 'C20 H49 Al Si4'
_chemical_formula_weight 428.93
_chemical_name_systematic
; 
 ? 
;
_space_group_IT_number 14
_symmetry_space_group_name_Hall '-P 2yn'
_symmetry_space_group_name_H-M 'P 1 21/n 1'
_atom_sites_solution_hydrogens geom
_atom_sites_solution_primary direct
_atom_sites_solution_secondary difmap
_audit_creation_method SHELXL-97
_cell_angle_alpha 90.00
_cell_angle_beta 101.9500(10)
_cell_angle_gamma 90.00
_cell_formula_units_Z 4
_cell_length_a 10.0479(2)
_cell_length_b 12.8181(2)
_cell_length_c 23.5244(4)
_cell_measurement_reflns_used 'all measured'
_cell_measurement_temperature 153(2)
_cell_measurement_theta_max 72.01
_cell_measurement_theta_min 3.84
_cell_volume 2964.16(9)
_computing_cell_refinement 'Bruker SAINT'
_computing_data_collection 'Bruker SMART'
_computing_data_reduction 'Bruker SHELXTL'
_computing_molecular_graphics 'Bruker SHELXTL'
_computing_publication_material 'Bruker SHELXTL'
_computing_structure_refinement 'SHELXL-97 (Sheldrick, 1997)'
_computing_structure_solution 'SHELXS-97 (Sheldrick, 1990)'
_diffrn_ambient_temperature 153(2)
_diffrn_measured_fraction_theta_full 0.959
_diffrn_measured_fraction_theta_max 0.959
_diffrn_measurement_device_type 'CCD area detector'
_diffrn_measurement_method 'omega scans'
_diffrn_radiation_monochromator graphite
_diffrn_radiation_source 'fine-focus sealed tube'
_diffrn_radiation_type CuK\a
_diffrn_radiation_wavelength 1.54184
_diffrn_reflns_av_R_equivalents 0.0415
_diffrn_reflns_av_sigmaI/netI 0.0423
_diffrn_reflns_limit_h_max 11
_diffrn_reflns_limit_h_min -12
_diffrn_reflns_limit_k_max 15
_diffrn_reflns_limit_k_min -15
_diffrn_reflns_limit_l_max 27
_diffrn_reflns_limit_l_min -28
_diffrn_reflns_number 17274
_diffrn_reflns_theta_full 72.66
_diffrn_reflns_theta_max 72.66
_diffrn_reflns_theta_min 3.84
_exptl_absorpt_coefficient_mu 2.150
_exptl_absorpt_correction_T_max 1
_exptl_absorpt_correction_T_min 0.396
_exptl_absorpt_correction_type empirical
_exptl_absorpt_process_details SADABS
_exptl_crystal_colour colourless
_exptl_crystal_density_diffrn 0.961
_exptl_crystal_density_method 'not measured'
_exptl_crystal_description plates
_exptl_crystal_F_000 952
_exptl_crystal_size_max 0.28
_exptl_crystal_size_mid 0.14
_exptl_crystal_size_min 0.1
_refine_diff_density_max 0.483
_refine_diff_density_min -0.355
_refine_diff_density_rms 0.062
_refine_ls_extinction_method none
_refine_ls_goodness_of_fit_ref 1.086
_refine_ls_hydrogen_treatment constr
_refine_ls_matrix_type full
_refine_ls_number_parameters 241
_refine_ls_number_reflns 5648
_refine_ls_number_restraints 0
_refine_ls_restrained_S_all 1.086
_refine_ls_R_factor_all 0.0534
_refine_ls_R_factor_gt 0.0445
_refine_ls_shift/su_max 0.004
_refine_ls_shift/su_mean 0.000
_refine_ls_structure_factor_coef Fsqd
_refine_ls_weighting_details 'calc w=1/[\s^2^(Fo^2^)+(0.0782P)^2^+0.2599P] where P=(Fo^2^+2Fc^2^)/3'
_refine_ls_weighting_scheme calc
_refine_ls_wR_factor_gt 0.1242
_refine_ls_wR_factor_ref 0.1309
_reflns_number_gt 4659
_reflns_number_total 5648
_reflns_threshold_expression >2sigma(I)
_cod_data_source_file om800190f-file001.cif
_cod_data_source_block sad
_cod_depositor_comments
;
The following automatic conversions were performed:

'_refine_ls_hydrogen_treatment' value 'constr.' was replaced with the
value 'constr' as specified in the replacement file
'src/cod-tools/trunk/data/replacement-values/replacement_values.lst'.

Automatic conversion script
Id: cif_fix_values 5376 2017-05-30 11:51:03Z andrius 
;
_cod_original_sg_symbol_H-M '-P 2yn'
_cod_database_code 4071493

loop_
_symmetry_equiv_pos_as_xyz
'x, y, z'
'-x+1/2, y+1/2, -z+1/2'
'-x, -y, -z'
'x-1/2, -y-1/2, z-1/2'

loop_
_atom_site_label
_atom_site_type_symbol
_atom_site_fract_x
_atom_site_fract_y
_atom_site_fract_z
_atom_site_U_iso_or_equiv
_atom_site_adp_type
_atom_site_occupancy
_atom_site_symmetry_multiplicity
_atom_site_calc_flag
_atom_site_refinement_flags
Al1 Al 0.43697(5) 0.26544(4) 0.12969(2) 0.02677(15) Uani 1 1 d .
C1 C 0.61645(18) 0.26640(14) 0.18056(7) 0.0282(4) Uani 1 1 d .
H1 H 0.6356 0.1936 0.1874 0.034 Uiso 1 1 calc R
Si11 Si 0.75598(5) 0.31010(4) 0.14432(2) 0.03144(15) Uani 1 1 d .
C111 C 0.7719(2) 0.21553(17) 0.08568(9) 0.0420(5) Uani 1 1 d .
H11A H 0.7918 0.1474 0.1022 0.050 Uiso 1 1 calc R
H11B H 0.8441 0.2373 0.0673 0.050 Uiso 1 1 calc R
H11C H 0.6880 0.2133 0.0574 0.050 Uiso 1 1 calc R
C112 C 0.7199(2) 0.44219(16) 0.11052(10) 0.0440(5) Uani 1 1 d .
H11D H 0.6378 0.4394 0.0812 0.053 Uiso 1 1 calc R
H11E H 0.7942 0.4631 0.0932 0.053 Uiso 1 1 calc R
H11F H 0.7091 0.4917 0.1398 0.053 Uiso 1 1 calc R
C113 C 0.9256(2) 0.31387(19) 0.19555(11) 0.0523(6) Uani 1 1 d .
H11G H 0.9251 0.3672 0.2241 0.063 Uiso 1 1 calc R
H11H H 0.9951 0.3288 0.1743 0.063 Uiso 1 1 calc R
H11I H 0.9434 0.2475 0.2145 0.063 Uiso 1 1 calc R
Si12 Si 0.61735(6) 0.31811(4) 0.25491(2) 0.03722(16) Uani 1 1 d .
C121 C 0.6560(2) 0.46024(16) 0.26239(9) 0.0452(5) Uani 1 1 d .
H12A H 0.7444 0.4731 0.2544 0.054 Uiso 1 1 calc R
H12B H 0.6546 0.4823 0.3013 0.054 Uiso 1 1 calc R
H12C H 0.5890 0.4985 0.2354 0.054 Uiso 1 1 calc R
C122 C 0.4483(3) 0.2993(2) 0.27479(11) 0.0655(7) Uani 1 1 d .
H12D H 0.4544 0.3188 0.3146 0.079 Uiso 1 1 calc R
H12E H 0.4220 0.2273 0.2697 0.079 Uiso 1 1 calc R
H12F H 0.3817 0.3420 0.2503 0.079 Uiso 1 1 calc R
C123 C 0.7445(4) 0.2438(2) 0.30926(9) 0.0743(9) Uani 1 1 d .
H12G H 0.8348 0.2622 0.3053 0.089 Uiso 1 1 calc R
H12H H 0.7307 0.1703 0.3027 0.089 Uiso 1 1 calc R
H12I H 0.7335 0.2607 0.3478 0.089 Uiso 1 1 calc R
C2 C 0.38053(17) 0.14399(14) 0.08043(7) 0.0281(4) Uani 1 1 d .
H2 H 0.4640 0.1095 0.0780 0.034 Uiso 1 1 calc R
Si21 Si 0.28700(5) 0.04785(4) 0.11675(2) 0.03466(15) Uani 1 1 d .
C211 C 0.2021(3) -0.0576(2) 0.06756(12) 0.0782(9) Uani 1 1 d .
H21A H 0.2693 -0.0963 0.0527 0.094 Uiso 1 1 calc R
H21B H 0.1383 -0.0272 0.0358 0.094 Uiso 1 1 calc R
H21C H 0.1549 -0.1036 0.0888 0.094 Uiso 1 1 calc R
C212 C 0.1540(3) 0.1145(2) 0.14893(14) 0.0720(8) Uani 1 1 d .
H21D H 0.1109 0.0644 0.1696 0.086 Uiso 1 1 calc R
H21E H 0.0871 0.1452 0.1185 0.086 Uiso 1 1 calc R
H21F H 0.1957 0.1679 0.1753 0.086 Uiso 1 1 calc R
C213 C 0.4077(2) -0.01599(19) 0.17720(10) 0.0545(6) Uani 1 1 d .
H21G H 0.4779 -0.0504 0.1621 0.065 Uiso 1 1 calc R
H21H H 0.3598 -0.0663 0.1957 0.065 Uiso 1 1 calc R
H21I H 0.4477 0.0357 0.2051 0.065 Uiso 1 1 calc R
Si22 Si 0.30624(6) 0.18452(4) 0.00444(2) 0.03826(16) Uani 1 1 d .
C221 C 0.3229(4) 0.0776(2) -0.04736(11) 0.0880(11) Uani 1 1 d .
H22A H 0.4174 0.0620 -0.0448 0.106 Uiso 1 1 calc R
H22B H 0.2829 0.0992 -0.0862 0.106 Uiso 1 1 calc R
H22C H 0.2769 0.0164 -0.0377 0.106 Uiso 1 1 calc R
C222 C 0.1239(2) 0.2240(2) -0.00443(13) 0.0728(8) Uani 1 1 d .
H22D H 0.0719 0.1662 0.0051 0.087 Uiso 1 1 calc R
H22E H 0.0893 0.2447 -0.0439 0.087 Uiso 1 1 calc R
H22F H 0.1171 0.2815 0.0210 0.087 Uiso 1 1 calc R
C223 C 0.3984(3) 0.30001(19) -0.01638(10) 0.0524(6) Uani 1 1 d .
H22G H 0.3881 0.3579 0.0082 0.063 Uiso 1 1 calc R
H22H H 0.3614 0.3180 -0.0561 0.063 Uiso 1 1 calc R
H22I H 0.4932 0.2836 -0.0120 0.063 Uiso 1 1 calc R
C3 C 0.3102(2) 0.38059(16) 0.12712(9) 0.0395(5) Uani 1 1 d .
H3 H 0.2184 0.3640 0.1296 0.047 Uiso 1 1 calc R
C4 C 0.3403(2) 0.47852(16) 0.12229(9) 0.0387(5) Uani 1 1 d .
H4 H 0.4347 0.4921 0.1231 0.046 Uiso 1 1 calc R
C5 C 0.2502(2) 0.57502(15) 0.11550(9) 0.0394(5) Uani 1 1 d .
C51 C 0.1111(2) 0.55178(19) 0.12788(12) 0.0568(6) Uani 1 1 d .
H51A H 0.0665 0.5000 0.1011 0.068 Uiso 1 1 calc R
H51B H 0.0576 0.6144 0.1235 0.068 Uiso 1 1 calc R
H51C H 0.1210 0.5262 0.1669 0.068 Uiso 1 1 calc R
C52 C 0.2305(3) 0.6127(2) 0.05267(13) 0.0738(8) Uani 1 1 d .
H52A H 0.1842 0.5599 0.0271 0.089 Uiso 1 1 calc R
H52B H 0.3176 0.6263 0.0435 0.089 Uiso 1 1 calc R
H52C H 0.1773 0.6755 0.0480 0.089 Uiso 1 1 calc R
C53 C 0.3217(3) 0.6583(2) 0.15616(15) 0.0740(9) Uani 1 1 d .
H53A H 0.2682 0.7210 0.1512 0.089 Uiso 1 1 calc R
H53B H 0.4093 0.6723 0.1475 0.089 Uiso 1 1 calc R
H53C H 0.3332 0.6346 0.1956 0.089 Uiso 1 1 calc R

loop_
_atom_site_aniso_label
_atom_site_aniso_U_11
_atom_site_aniso_U_22
_atom_site_aniso_U_33
_atom_site_aniso_U_23
_atom_site_aniso_U_13
_atom_site_aniso_U_12
Al1 0.0296(3) 0.0235(3) 0.0270(3) -0.0008(2) 0.0053(2) 0.0007(2)
C1 0.0349(9) 0.0250(9) 0.0228(8) -0.0026(7) 0.0017(7) -0.0005(7)
Si11 0.0287(3) 0.0320(3) 0.0329(3) -0.0067(2) 0.0047(2) -0.00183(19)
C111 0.0405(11) 0.0466(12) 0.0401(11) -0.0109(10) 0.0114(9) 0.0000(9)
C112 0.0414(11) 0.0398(11) 0.0551(13) 0.0022(10) 0.0203(10) -0.0050(9)
C113 0.0331(11) 0.0628(15) 0.0557(13) -0.0193(12) -0.0034(10) 0.0004(10)
Si12 0.0556(4) 0.0324(3) 0.0225(3) -0.0020(2) 0.0052(2) 0.0002(2)
C121 0.0569(13) 0.0382(11) 0.0393(11) -0.0123(10) 0.0071(9) -0.0004(10)
C122 0.089(2) 0.0736(18) 0.0444(13) -0.0057(13) 0.0381(13) -0.0186(15)
C123 0.124(3) 0.0596(17) 0.0281(11) -0.0035(11) -0.0097(13) 0.0295(17)
C2 0.0282(9) 0.0258(9) 0.0282(9) -0.0001(8) 0.0010(7) 0.0014(7)
Si21 0.0329(3) 0.0279(3) 0.0400(3) 0.0050(2) 0.0004(2) -0.0025(2)
C211 0.107(2) 0.0500(15) 0.0635(16) 0.0067(13) -0.0153(15) -0.0388(16)
C212 0.0518(15) 0.0628(17) 0.111(2) 0.0252(17) 0.0387(15) 0.0060(12)
C213 0.0577(14) 0.0510(14) 0.0502(13) 0.0182(11) 0.0005(10) 0.0008(11)
Si22 0.0484(3) 0.0300(3) 0.0299(3) 0.0013(2) -0.0070(2) -0.0021(2)
C221 0.175(3) 0.0437(15) 0.0357(13) -0.0073(12) -0.0004(16) 0.0073(18)
C222 0.0430(14) 0.082(2) 0.0790(18) 0.0282(16) -0.0214(12) -0.0038(13)
C223 0.0671(15) 0.0509(13) 0.0360(11) 0.0091(10) 0.0033(10) -0.0098(11)
C3 0.0362(10) 0.0342(10) 0.0492(12) -0.0024(9) 0.0114(8) 0.0057(8)
C4 0.0315(10) 0.0358(10) 0.0507(12) -0.0053(9) 0.0133(8) 0.0025(8)
C5 0.0416(11) 0.0287(10) 0.0529(12) 0.0041(9) 0.0209(9) 0.0060(8)
C51 0.0440(13) 0.0468(13) 0.0853(18) 0.0096(13) 0.0267(12) 0.0130(10)
C52 0.091(2) 0.0642(17) 0.0765(18) 0.0254(16) 0.0404(16) 0.0286(16)
C53 0.0599(16) 0.0392(13) 0.121(3) -0.0232(16) 0.0135(16) 0.0082(12)

loop_
_atom_type_symbol
_atom_type_description
_atom_type_scat_dispersion_real
_atom_type_scat_dispersion_imag
_atom_type_scat_source
C C 0.0181 0.0091 'International Tables Vol C Tables 4.2.6.8 and 6.1.1.4'
H H 0.0000 0.0000 'International Tables Vol C Tables 4.2.6.8 and 6.1.1.4'
Al Al 0.2130 0.2455 'International Tables Vol C Tables 4.2.6.8 and 6.1.1.4'
Si Si 0.2541 0.3302 'International Tables Vol C Tables 4.2.6.8 and 6.1.1.4'

loop_
_geom_angle_atom_site_label_1
_geom_angle_atom_site_label_2
_geom_angle_atom_site_label_3
_geom_angle
C3 Al1 C1 122.16(8)
C3 Al1 C2 118.63(8)
C1 Al1 C2 119.20(8)
Si12 C1 Si11 117.48(9)
Si12 C1 Al1 113.70(9)
Si11 C1 Al1 114.07(9)
Si12 C1 H1 103.0
Si11 C1 H1 103.0
Al1 C1 H1 103.0
C111 Si11 C1 109.21(9)
C111 Si11 C113 106.64(10)
C1 Si11 C113 112.47(10)
C111 Si11 C112 108.15(10)
C1 Si11 C112 111.50(9)
C113 Si11 C112 108.67(11)
Si11 C111 H11A 109.5
Si11 C111 H11B 109.5
H11A C111 H11B 109.5
Si11 C111 H11C 109.5
H11A C111 H11C 109.5
H11B C111 H11C 109.5
Si11 C112 H11D 109.5
Si11 C112 H11E 109.5
H11D C112 H11E 109.5
Si11 C112 H11F 109.5
H11D C112 H11F 109.5
H11E C112 H11F 109.5
Si11 C113 H11G 109.5
Si11 C113 H11H 109.5
H11G C113 H11H 109.5
Si11 C113 H11I 109.5
H11G C113 H11I 109.5
H11H C113 H11I 109.5
C121 Si12 C122 106.58(12)
C121 Si12 C1 113.30(9)
C122 Si12 C1 111.10(10)
C121 Si12 C123 109.50(12)
C122 Si12 C123 106.92(15)
C1 Si12 C123 109.23(10)
Si12 C121 H12A 109.5
Si12 C121 H12B 109.5
H12A C121 H12B 109.5
Si12 C121 H12C 109.5
H12A C121 H12C 109.5
H12B C121 H12C 109.5
Si12 C122 H12D 109.5
Si12 C122 H12E 109.5
H12D C122 H12E 109.5
Si12 C122 H12F 109.5
H12D C122 H12F 109.5
H12E C122 H12F 109.5
Si12 C123 H12G 109.5
Si12 C123 H12H 109.5
H12G C123 H12H 109.5
Si12 C123 H12I 109.5
H12G C123 H12I 109.5
H12H C123 H12I 109.5
Si21 C2 Si22 119.02(9)
Si21 C2 Al1 111.56(9)
Si22 C2 Al1 110.88(9)
Si21 C2 H2 104.6
Si22 C2 H2 104.6
Al1 C2 H2 104.6
C213 Si21 C2 109.37(10)
C213 Si21 C211 107.32(12)
C2 Si21 C211 113.85(11)
C213 Si21 C212 107.39(13)
C2 Si21 C212 110.74(10)
C211 Si21 C212 107.92(15)
Si21 C211 H21A 109.5
Si21 C211 H21B 109.5
H21A C211 H21B 109.5
Si21 C211 H21C 109.5
H21A C211 H21C 109.5
H21B C211 H21C 109.5
Si21 C212 H21D 109.5
Si21 C212 H21E 109.5
H21D C212 H21E 109.5
Si21 C212 H21F 109.5
H21D C212 H21F 109.5
H21E C212 H21F 109.5
Si21 C213 H21G 109.5
Si21 C213 H21H 109.5
H21G C213 H21H 109.5
Si21 C213 H21I 109.5
H21G C213 H21I 109.5
H21H C213 H21I 109.5
C2 Si22 C221 110.47(10)
C2 Si22 C223 110.57(9)
C221 Si22 C223 107.17(14)
C2 Si22 C222 111.79(11)
C221 Si22 C222 110.15(16)
C223 Si22 C222 106.51(12)
Si22 C221 H22A 109.5
Si22 C221 H22B 109.5
H22A C221 H22B 109.5
Si22 C221 H22C 109.5
H22A C221 H22C 109.5
H22B C221 H22C 109.5
Si22 C222 H22D 109.5
Si22 C222 H22E 109.5
H22D C222 H22E 109.5
Si22 C222 H22F 109.5
H22D C222 H22F 109.5
H22E C222 H22F 109.5
Si22 C223 H22G 109.5
Si22 C223 H22H 109.5
H22G C223 H22H 109.5
Si22 C223 H22I 109.5
H22G C223 H22I 109.5
H22H C223 H22I 109.5
C4 C3 Al1 124.92(16)
C4 C3 H3 117.5
Al1 C3 H3 117.5
C3 C4 C5 130.43(18)
C3 C4 H4 114.8
C5 C4 H4 114.8
C53 C5 C51 110.7(2)
C53 C5 C4 108.23(18)
C51 C5 C4 111.89(17)
C53 C5 C52 109.7(2)
C51 C5 C52 108.0(2)
C4 C5 C52 108.23(18)
C5 C51 H51A 109.5
C5 C51 H51B 109.5
H51A C51 H51B 109.5
C5 C51 H51C 109.5
H51A C51 H51C 109.5
H51B C51 H51C 109.5
C5 C52 H52A 109.5
C5 C52 H52B 109.5
H52A C52 H52B 109.5
C5 C52 H52C 109.5
H52A C52 H52C 109.5
H52B C52 H52C 109.5
C5 C53 H53A 109.5
C5 C53 H53B 109.5
H53A C53 H53B 109.5
C5 C53 H53C 109.5
H53A C53 H53C 109.5
H53B C53 H53C 109.5

loop_
_geom_bond_atom_site_label_1
_geom_bond_atom_site_label_2
_geom_bond_distance
Al1 C3 1.942(2)
Al1 C1 1.9471(17)
Al1 C2 1.9533(18)
C1 Si12 1.8686(17)
C1 Si11 1.8711(18)
C1 H1 0.9600
Si11 C111 1.868(2)
Si11 C113 1.873(2)
Si11 C112 1.874(2)
C111 H11A 0.9599
C111 H11B 0.9599
C111 H11C 0.9599
C112 H11D 0.9599
C112 H11E 0.9599
C112 H11F 0.9599
C113 H11G 0.9599
C113 H11H 0.9599
C113 H11I 0.9599
Si12 C121 1.864(2)
Si12 C122 1.868(3)
Si12 C123 1.870(2)
C121 H12A 0.9599
C121 H12B 0.9599
C121 H12C 0.9599
C122 H12D 0.9599
C122 H12E 0.9599
C122 H12F 0.9599
C123 H12G 0.9599
C123 H12H 0.9599
C123 H12I 0.9599
C2 Si21 1.8612(18)
C2 Si22 1.8628(17)
C2 H2 0.9600
Si21 C213 1.857(2)
Si21 C211 1.867(2)
Si21 C212 1.873(3)
C211 H21A 0.9599
C211 H21B 0.9599
C211 H21C 0.9599
C212 H21D 0.9599
C212 H21E 0.9599
C212 H21F 0.9599
C213 H21G 0.9599
C213 H21H 0.9599
C213 H21I 0.9599
Si22 C221 1.865(3)
Si22 C223 1.865(2)
Si22 C222 1.870(3)
C221 H22A 0.9599
C221 H22B 0.9599
C221 H22C 0.9599
C222 H22D 0.9599
C222 H22E 0.9599
C222 H22F 0.9599
C223 H22G 0.9599
C223 H22H 0.9599
C223 H22I 0.9599
C3 C4 1.302(3)
C3 H3 0.9600
C4 C5 1.522(3)
C4 H4 0.9600
C5 C53 1.513(3)
C5 C51 1.515(3)
C5 C52 1.528(3)
C51 H51A 0.9599
C51 H51B 0.9599
C51 H51C 0.9599
C52 H52A 0.9599
C52 H52B 0.9599
C52 H52C 0.9599
C53 H53A 0.9599
C53 H53B 0.9599
C53 H53C 0.9599

loop_
_geom_torsion_atom_site_label_1
_geom_torsion_atom_site_label_2
_geom_torsion_atom_site_label_3
_geom_torsion_atom_site_label_4
_geom_torsion
C3 Al1 C1 Si12 41.75(13)
C2 Al1 C1 Si12 -137.18(9)
C3 Al1 C1 Si11 -96.66(12)
C2 Al1 C1 Si11 84.40(11)
Si12 C1 Si11 C111 159.56(10)
Al1 C1 Si11 C111 -63.68(12)
Si12 C1 Si11 C113 41.37(14)
Al1 C1 Si11 C113 178.13(10)
Si12 C1 Si11 C112 -80.99(12)
Al1 C1 Si11 C112 55.78(12)
Si11 C1 Si12 C121 43.25(14)
Al1 C1 Si12 C121 -93.66(12)
Si11 C1 Si12 C122 163.20(12)
Al1 C1 Si12 C122 26.28(15)
Si11 C1 Si12 C123 -79.10(16)
Al1 C1 Si12 C123 143.98(14)
C3 Al1 C2 Si21 -86.56(11)
C1 Al1 C2 Si21 92.41(10)
C3 Al1 C2 Si22 48.59(13)
C1 Al1 C2 Si22 -132.44(9)
Si22 C2 Si21 C213 158.08(12)
Al1 C2 Si21 C213 -70.82(12)
Si22 C2 Si21 C211 38.05(17)
Al1 C2 Si21 C211 169.16(13)
Si22 C2 Si21 C212 -83.76(15)
Al1 C2 Si21 C212 47.34(14)
Si21 C2 Si22 C221 -73.38(17)
Al1 C2 Si22 C221 155.21(15)
Si21 C2 Si22 C223 168.14(12)
Al1 C2 Si22 C223 36.73(13)
Si21 C2 Si22 C222 49.66(15)
Al1 C2 Si22 C222 -81.75(13)
C1 Al1 C3 C4 48.5(2)
C2 Al1 C3 C4 -132.55(18)
Al1 C3 C4 C5 175.14(17)
C3 C4 C5 C53 135.0(3)
C3 C4 C5 C51 12.8(3)
C3 C4 C5 C52 -106.1(3)
